data_9000459
loop_
_publ_author_name
'Dal Negro, A.'
'Pozas, J. M. M.'
'Ungaretti, L.'

_publ_section_title
;
 The crystal structure of ameghinite
;
_journal_name_full 'American Mineralogist'
_journal_page_first 879
_journal_page_last 883
_journal_volume 60
_journal_year 1975
_chemical_formula_sum 'B3 H4 Na O7'
_chemical_name_mineral Ameghinite
_space_group_IT_number 15
_symmetry_space_group_name_Hall '-C 2yc'
_symmetry_space_group_name_H-M 'C 1 2/c 1'
_cell_angle_alpha 90
_cell_angle_beta 104.4
_cell_angle_gamma 90
_cell_formula_units_Z 8
_cell_length_a 18.428
_cell_length_b 9.882
_cell_length_c 6.326
_cell_volume 1115.807
_database_code_amcsd 0000470
_exptl_crystal_density_diffrn 2.041
_cod_original_formula_sum 'Na B3 O7 H4'
_cod_database_code 9000459

loop_
_space_group_symop_operation_xyz
x,y,z
1/2+x,1/2+y,z
x,-y,1/2+z
1/2+x,1/2-y,1/2+z
-x,y,1/2-z
1/2-x,1/2+y,1/2-z
-x,-y,-z
1/2-x,1/2-y,-z

loop_
_atom_site_aniso_label
_atom_site_aniso_U_11
_atom_site_aniso_U_22
_atom_site_aniso_U_33
_atom_site_aniso_U_12
_atom_site_aniso_U_13
_atom_site_aniso_U_23
Na 0.01801 0.02444 0.02413 0.00493 0.00896 0.00115
B1 0.00865 0.00965 0.02090 -0.00004 0.00224 0.00061
B2 0.01535 0.01465 0.01355 0.00092 0.00394 0.00226
B3 0.01270 0.01703 0.01543 -0.00257 0.00605 -0.00217
O-h1 0.01199 0.01377 0.03619 0.00203 0.00647 0.00310
O-h2 0.01401 0.01721 0.01655 -0.00158 0.00298 0.00167
O-h3 0.01453 0.01543 0.01976 -0.00337 0.00243 0.00078
O-h4 0.01514 0.01321 0.03645 0.00345 0.01005 0.00982
O5 0.01104 0.01134 0.03093 0.00066 0.00255 0.00396
O6 0.01154 0.01156 0.03057 0.00080 0.00193 -0.00186
O7 0.01175 0.01180 0.02642 0.00189 0.00678 0.00545

loop_
_atom_site_label
_atom_site_fract_x
_atom_site_fract_y
_atom_site_fract_z
_atom_site_U_iso_or_equiv
_atom_site_type_symbol
_atom_site_attached_hydrogens
Na 0.17300 0.23800 0.10320 0.02077 Na 0
B1 0.34120 0.17160 0.44140 0.01355 B 0
B2 0.40280 0.39870 0.49590 0.01444 B 0
B3 0.47780 0.19940 0.48280 0.01418 B 0
O-h1 0.54940 0.15750 0.49640 0.02052 O 0
O-h2 0.30110 0.16060 0.21500 0.01634 O 0
O-h3 0.30580 0.10160 0.59290 0.01710 O 0
O-h4 0.39860 0.53520 0.51640 0.02039 O 0
O5 0.47010 0.34010 0.48120 0.01874 O 0
O6 0.34370 0.31960 0.49900 0.01900 O 0
O7 0.41940 0.11770 0.48000 0.01596 O 0
H1 0.56100 0.05900 0.50500 0.03800 H 0
H2 0.30300 0.06500 0.17100 0.03800 H 0
H3 0.25200 0.13000 0.56000 0.03800 H 0
H4 0.44700 0.58100 0.51700 0.03800 H 0

loop_
_cod_changelog_entry_id
_cod_changelog_entry_author
_cod_changelog_entry_date
_cod_changelog_entry_text
1
;cod-tools version 3.8.0
Id: cif_guess_AMCSD_atom_types 9581 2023-05-17 12:35:41Z saulius
;
2023-05-18T08:38:59+03:00
;Derived atom types and hydrogen counts
from atom names that follow the AMCSD naming convention
(Wat == water, O-H == hydroxyl).
;
2
;cod-tools version 3.10.1
Id: cif_fix_AMCSD_aniso_labels 10200 2024-08-01 14:09:44Z saulius
;
2024-08-02T12:19:44+03:00
;Changed the following '_atom_site_aniso_label' values:
'Oh1' -> 'O-h1'
'Oh2' -> 'O-h2'
'Oh3' -> 'O-h3'
'Oh4' -> 'O-h4'
;

loop_
_cod_related_entry_id
_cod_related_entry_database
_cod_related_entry_code
1 AMCSD 0000470
